data_4027891
loop_
_publ_author_name
'Julie A. Pigza'
'Jeong-Seok Han'
'Aroop Chandra'
'Daniel Mutnick'
'Maren Pink'
'Jeffrey N. Johnston'

_publ_section_title
;
 Total Synthesis of the Lycopodium Alkaloid Serratezomine A Using Free
 Radical-Mediated Vinyl Amination to Prepare a \b-Stannyl Enamine Linchpin
;
_journal_name_full 'Journal of Organic Chemistry'
_journal_page_first 822
_journal_page_last 843
_journal_paper_doi 10.1021/jo302333s
_journal_volume 78
_journal_year 2013
_chemical_absolute_configuration ad
_chemical_formula_moiety 'C22 H41 N O3 Si'
_chemical_formula_sum 'C22 H41 N O3 Si'
_chemical_formula_weight 395.65
_chemical_name_systematic
; 
 ? 
;
_space_group_IT_number 19
_symmetry_cell_setting orthorhombic
_symmetry_space_group_name_Hall 'P 2ac 2ab'
_symmetry_space_group_name_H-M 'P 21 21 21'
_atom_sites_solution_hydrogens geom
_atom_sites_solution_primary direct
_atom_sites_solution_secondary difmap
_audit_creation_method SHELXL-97
_cell_angle_alpha 90.00
_cell_angle_beta 90.00
_cell_angle_gamma 90.00
_cell_formula_units_Z 4
_cell_length_a 9.3755(6)
_cell_length_b 10.0021(6)
_cell_length_c 25.2346(15)
_cell_measurement_reflns_used 9874
_cell_measurement_temperature 150(2)
_cell_measurement_theta_max 27.4
_cell_measurement_theta_min 2.9
_cell_volume 2366.4(3)
_computing_cell_refinement 'APEX II v.2.2 (Bruker, 2007)'
_computing_data_collection 'APEX II v.2.2 (Bruker, 2007)'
_computing_data_reduction 'APEX II v.2.2 (Bruker, 2007)'
_computing_molecular_graphics 'SHELXTL (Bruker, 2003)'
_computing_publication_material 'SHELXTL (Bruker, 2003)'
_computing_structure_refinement 'SHELXL-97 (Sheldrick, 1997)'
_computing_structure_solution 'SIR-2004 (Burla et al., 2005)'
_diffrn_ambient_temperature 150(2)
_diffrn_detector 'CCD area detector'
_diffrn_detector_area_resol_mean 83.33
_diffrn_detector_type 'Bruker SMART APEXII'
_diffrn_measured_fraction_theta_full 0.999
_diffrn_measured_fraction_theta_max 0.999
_diffrn_measurement_details '0.30 degree frames measured for 5 seconds each'
_diffrn_measurement_device 'APEX Kappa Duo'
_diffrn_measurement_device_type Kappa
_diffrn_measurement_method 'omega and phi scans'
_diffrn_radiation_monochromator graphite
_diffrn_radiation_source 'fine-focus sealed tube'
_diffrn_radiation_type MoK\a
_diffrn_radiation_wavelength 0.71073
_diffrn_reflns_av_R_equivalents 0.0226
_diffrn_reflns_av_sigmaI/netI 0.0144
_diffrn_reflns_limit_h_max 11
_diffrn_reflns_limit_h_min -12
_diffrn_reflns_limit_k_max 12
_diffrn_reflns_limit_k_min -12
_diffrn_reflns_limit_l_max 32
_diffrn_reflns_limit_l_min -32
_diffrn_reflns_number 34462
_diffrn_reflns_theta_full 27.52
_diffrn_reflns_theta_max 27.52
_diffrn_reflns_theta_min 2.19
_exptl_absorpt_coefficient_mu 0.119
_exptl_absorpt_correction_T_max 0.9800
_exptl_absorpt_correction_T_min 0.9674
_exptl_absorpt_correction_type multi-scan
_exptl_absorpt_process_details 'SADABS, R. Blessing; 1995'
_exptl_crystal_colour colorless
_exptl_crystal_density_diffrn 1.111
_exptl_crystal_description block
_exptl_crystal_F_000 872
_exptl_crystal_size_max 0.28
_exptl_crystal_size_mid 0.25
_exptl_crystal_size_min 0.17
_refine_diff_density_max 0.283
_refine_diff_density_min -0.309
_refine_diff_density_rms 0.034
_refine_ls_abs_structure_details 'Flack H D (1983), Acta Cryst. A39, 876-881'
_refine_ls_abs_structure_Flack 0.04(8)
_refine_ls_extinction_method none
_refine_ls_goodness_of_fit_ref 0.987
_refine_ls_hydrogen_treatment riding
_refine_ls_matrix_type full
_refine_ls_number_parameters 252
_refine_ls_number_reflns 5434
_refine_ls_number_restraints 0
_refine_ls_restrained_S_all 0.987
_refine_ls_R_factor_all 0.0310
_refine_ls_R_factor_gt 0.0296
_refine_ls_shift/su_max 0.001
_refine_ls_shift/su_mean 0.000
_refine_ls_structure_factor_coef Fsqd
_refine_ls_weighting_details 'calc w=1/[\s^2^(Fo^2^)+(0.0551P)^2^+0.4036P] where P=(Fo^2^+2Fc^2^)/3'
_refine_ls_weighting_scheme calc
_refine_ls_wR_factor_gt 0.0814
_refine_ls_wR_factor_ref 0.0827
_reflns_number_gt 5231
_reflns_number_total 5434
_reflns_threshold_expression >2sigma(I)
_cod_data_source_file jo302333s_si_003.cif
_cod_data_source_block 08005
_cod_depositor_comments
;
The following automatic conversions were performed:

'_exptl_absorpt_correction_type' value 'multi-scans' was replaced
with the value 'multi-scan' as specified in the replacement file
'src/cod-tools/trunk/data/replacement-values/replacement_values.lst'.

Automatic conversion script
Id: cif_fix_values 5376 2017-05-30 11:51:03Z andrius 
;
_cod_database_code 4027891

loop_
_symmetry_equiv_pos_as_xyz
'x, y, z'
'-x+1/2, -y, z+1/2'
'x+1/2, -y+1/2, -z'
'-x, y+1/2, -z+1/2'

loop_
_atom_site_label
_atom_site_type_symbol
_atom_site_fract_x
_atom_site_fract_y
_atom_site_fract_z
_atom_site_U_iso_or_equiv
_atom_site_adp_type
_atom_site_occupancy
_atom_site_symmetry_multiplicity
_atom_site_calc_flag
_atom_site_refinement_flags
Si1 Si 0.24724(3) 0.21130(3) 0.816475(11) 0.02066(8) Uani 1 1 d .
O1 O 0.02723(13) 0.39578(11) 1.03620(4) 0.0412(3) Uani 1 1 d .
H1O H 0.0892 0.4529 1.0442 0.062 Uiso 1 1 calc R
O2 O 0.12809(9) 0.11715(8) 0.84732(3) 0.02232(17) Uani 1 1 d .
O3 O -0.21573(9) -0.04073(9) 0.96533(3) 0.02750(19) Uani 1 1 d .
H3O H -0.1997 -0.0714 0.9958 0.041 Uiso 1 1 calc R
N1 N -0.02714(13) -0.14771(12) 1.03335(4) 0.0323(3) Uani 1 1 d .
C1 C 0.04622(13) -0.05004(12) 0.94786(4) 0.0209(2) Uani 1 1 d .
C2 C 0.07923(13) 0.10341(12) 0.94265(4) 0.0226(2) Uani 1 1 d .
H2 H 0.1852 0.1136 0.9450 0.027 Uiso 1 1 calc R
C3 C 0.03310(13) 0.16157(12) 0.88828(4) 0.0225(2) Uani 1 1 d .
H3 H 0.0392 0.2612 0.8904 0.027 Uiso 1 1 calc R
C4 C -0.12087(14) 0.12393(14) 0.87386(5) 0.0295(3) Uani 1 1 d .
H4 H -0.1853 0.1636 0.9012 0.035 Uiso 1 1 calc R
C5 C -0.14035(14) -0.02750(13) 0.87511(5) 0.0275(3) Uani 1 1 d .
H5A H -0.2400 -0.0495 0.8655 0.033 Uiso 1 1 calc R
H5B H -0.0770 -0.0688 0.8483 0.033 Uiso 1 1 calc R
C6 C -0.10690(13) -0.08642(12) 0.92938(4) 0.0228(2) Uani 1 1 d .
H6 H -0.1137 -0.1860 0.9268 0.027 Uiso 1 1 calc R
C7 C 0.07017(14) -0.09301(12) 1.00531(5) 0.0244(2) Uani 1 1 d .
C8 C 0.03223(18) -0.18136(17) 1.08631(5) 0.0403(3) Uani 1 1 d .
H8A H 0.0533 -0.2781 1.0888 0.048 Uiso 1 1 calc R
H8B H -0.0360 -0.1571 1.1147 0.048 Uiso 1 1 calc R
C9 C 0.16927(17) -0.09914(17) 1.09113(5) 0.0384(3) Uani 1 1 d .
H9A H 0.2435 -0.1486 1.1110 0.046 Uiso 1 1 calc R
H9B H 0.1511 -0.0126 1.1089 0.046 Uiso 1 1 calc R
C10 C 0.21327(15) -0.07857(14) 1.03299(5) 0.0310(3) Uani 1 1 d .
H10A H 0.2551 0.0111 1.0272 0.037 Uiso 1 1 calc R
H10B H 0.2818 -0.1477 1.0212 0.037 Uiso 1 1 calc R
C11 C 0.15458(14) -0.13285(12) 0.91383(5) 0.0242(2) Uani 1 1 d .
H11A H 0.1501 -0.1012 0.8767 0.029 Uiso 1 1 calc R
H11B H 0.2522 -0.1156 0.9271 0.029 Uiso 1 1 calc R
C12 C 0.12750(15) -0.28153(13) 0.91474(6) 0.0311(3) Uani 1 1 d .
H12 H 0.1206 -0.3242 0.9483 0.037 Uiso 1 1 calc R
C13 C 0.1127(2) -0.35625(16) 0.87177(7) 0.0489(4) Uani 1 1 d .
H13A H 0.1190 -0.3166 0.8376 0.059 Uiso 1 1 calc R
H13B H 0.0958 -0.4495 0.8751 0.059 Uiso 1 1 calc R
C14 C 0.01442(15) 0.18833(13) 0.98814(5) 0.0292(3) Uani 1 1 d .
H14A H -0.0905 0.1913 0.9837 0.035 Uiso 1 1 calc R
H14B H 0.0349 0.1438 1.0223 0.035 Uiso 1 1 calc R
C15 C 0.0699(2) 0.3276(2) 0.99021(8) 0.0627(6) Uani 1 1 d .
H15A H 0.1754 0.3254 0.9887 0.075 Uiso 1 1 calc R
H15B H 0.0355 0.3772 0.9587 0.075 Uiso 1 1 calc R
C16 C 0.15845(16) 0.33089(14) 0.76997(6) 0.0345(3) Uani 1 1 d .
H16A H 0.0907 0.3865 0.7897 0.052 Uiso 1 1 calc R
H16B H 0.1075 0.2807 0.7425 0.052 Uiso 1 1 calc R
H16C H 0.2307 0.3880 0.7534 0.052 Uiso 1 1 calc R
C17 C 0.35780(16) 0.30891(13) 0.86451(5) 0.0319(3) Uani 1 1 d .
H17A H 0.2974 0.3742 0.8828 0.048 Uiso 1 1 calc R
H17B H 0.4338 0.3558 0.8454 0.048 Uiso 1 1 calc R
H17C H 0.4002 0.2479 0.8905 0.048 Uiso 1 1 calc R
C18 C 0.35937(14) 0.08593(12) 0.77889(5) 0.0250(2) Uani 1 1 d .
C19 C 0.44965(15) 0.00390(14) 0.81838(6) 0.0325(3) Uani 1 1 d .
H19A H 0.5111 -0.0581 0.7988 0.049 Uiso 1 1 calc R
H19B H 0.3864 -0.0468 0.8419 0.049 Uiso 1 1 calc R
H19C H 0.5088 0.0645 0.8395 0.049 Uiso 1 1 calc R
C20 C 0.26236(18) -0.00855(15) 0.74708(6) 0.0380(3) Uani 1 1 d .
H20A H 0.3212 -0.0722 0.7272 0.057 Uiso 1 1 calc R
H20B H 0.2043 0.0437 0.7223 0.057 Uiso 1 1 calc R
H20C H 0.1998 -0.0574 0.7714 0.057 Uiso 1 1 calc R
C21 C 0.45940(16) 0.15833(15) 0.74010(5) 0.0350(3) Uani 1 1 d .
H21A H 0.5216 0.0929 0.7227 0.052 Uiso 1 1 calc R
H21B H 0.5177 0.2232 0.7595 0.052 Uiso 1 1 calc R
H21C H 0.4026 0.2051 0.7133 0.052 Uiso 1 1 calc R
C22 C -0.16300(16) 0.18218(19) 0.81999(7) 0.0487(4) Uani 1 1 d .
H22A H -0.2640 0.1637 0.8132 0.073 Uiso 1 1 calc R
H22B H -0.1048 0.1411 0.7921 0.073 Uiso 1 1 calc R
H22C H -0.1472 0.2790 0.8202 0.073 Uiso 1 1 calc R

loop_
_atom_site_aniso_label
_atom_site_aniso_U_11
_atom_site_aniso_U_22
_atom_site_aniso_U_33
_atom_site_aniso_U_23
_atom_site_aniso_U_13
_atom_site_aniso_U_12
Si1 0.02424(15) 0.01911(14) 0.01863(14) 0.00180(10) -0.00211(13) -0.00169(13)
O1 0.0471(6) 0.0355(5) 0.0411(6) -0.0178(4) 0.0151(5) -0.0147(5)
O2 0.0253(4) 0.0223(4) 0.0193(4) 0.0021(3) 0.0011(3) -0.0009(3)
O3 0.0245(5) 0.0308(4) 0.0272(4) 0.0024(4) 0.0046(3) 0.0026(3)
N1 0.0353(6) 0.0395(6) 0.0220(5) 0.0082(4) 0.0020(4) 0.0044(5)
C1 0.0243(5) 0.0210(5) 0.0174(5) 0.0014(4) 0.0004(4) 0.0031(4)
C2 0.0263(6) 0.0223(5) 0.0192(5) 0.0008(4) 0.0015(4) 0.0026(5)
C3 0.0254(6) 0.0207(5) 0.0215(5) 0.0038(4) 0.0011(4) 0.0032(4)
C4 0.0236(6) 0.0320(6) 0.0330(6) 0.0102(5) -0.0010(5) 0.0040(5)
C5 0.0240(6) 0.0335(6) 0.0250(5) 0.0041(5) -0.0048(5) -0.0013(5)
C6 0.0237(6) 0.0227(5) 0.0221(5) 0.0012(4) 0.0015(4) 0.0016(5)
C7 0.0304(6) 0.0219(5) 0.0208(5) 0.0017(4) 0.0005(5) 0.0061(5)
C8 0.0460(8) 0.0522(9) 0.0227(6) 0.0120(6) 0.0019(6) 0.0075(7)
C9 0.0456(8) 0.0486(8) 0.0211(6) 0.0017(6) -0.0042(6) 0.0129(7)
C10 0.0347(7) 0.0357(7) 0.0227(6) 0.0037(5) -0.0051(5) 0.0040(5)
C11 0.0259(6) 0.0249(6) 0.0218(5) 0.0001(4) 0.0014(4) 0.0047(5)
C12 0.0330(7) 0.0247(6) 0.0357(6) 0.0016(5) 0.0004(5) 0.0090(5)
C13 0.0621(11) 0.0303(7) 0.0543(9) -0.0118(7) -0.0002(8) 0.0075(7)
C14 0.0377(7) 0.0248(6) 0.0251(6) -0.0026(5) 0.0080(5) 0.0000(5)
C15 0.0753(13) 0.0583(11) 0.0544(10) -0.0363(9) 0.0375(10) -0.0418(10)
C16 0.0366(7) 0.0336(7) 0.0332(6) 0.0146(5) -0.0026(6) 0.0009(6)
C17 0.0366(7) 0.0277(6) 0.0314(6) -0.0068(5) -0.0038(5) -0.0052(6)
C18 0.0262(6) 0.0252(6) 0.0236(5) -0.0024(4) 0.0020(5) -0.0039(5)
C19 0.0295(6) 0.0292(6) 0.0387(7) 0.0026(5) 0.0058(6) 0.0046(5)
C20 0.0402(8) 0.0356(7) 0.0380(7) -0.0145(5) 0.0020(6) -0.0079(6)
C21 0.0354(7) 0.0400(7) 0.0296(6) 0.0007(5) 0.0072(6) -0.0052(6)
C22 0.0305(7) 0.0605(10) 0.0551(9) 0.0341(8) -0.0162(7) -0.0062(7)

loop_
_atom_type_symbol
_atom_type_description
_atom_type_scat_dispersion_real
_atom_type_scat_dispersion_imag
_atom_type_scat_source
C C 0.0033 0.0016 'International Tables Vol C Tables 4.2.6.8 and 6.1.1.4'
H H 0.0000 0.0000 'International Tables Vol C Tables 4.2.6.8 and 6.1.1.4'
N N 0.0061 0.0033 'International Tables Vol C Tables 4.2.6.8 and 6.1.1.4'
O O 0.0106 0.0060 'International Tables Vol C Tables 4.2.6.8 and 6.1.1.4'
Si Si 0.0817 0.0704 'International Tables Vol C Tables 4.2.6.8 and 6.1.1.4'

loop_
_geom_angle_atom_site_label_1
_geom_angle_atom_site_label_2
_geom_angle_atom_site_label_3
_geom_angle
O2 Si1 C17 111.49(5)
O2 Si1 C16 110.99(6)
C17 Si1 C16 108.63(7)
O2 Si1 C18 103.51(5)
C17 Si1 C18 111.29(6)
C16 Si1 C18 110.90(6)
C15 O1 H1O 109.5
C3 O2 Si1 125.55(7)
C6 O3 H3O 109.5
C7 N1 C8 109.12(12)
C7 C1 C6 110.77(10)
C7 C1 C11 106.02(9)
C6 C1 C11 108.12(9)
C7 C1 C2 108.96(9)
C6 C1 C2 112.70(10)
C11 C1 C2 110.05(9)
C3 C2 C14 109.85(10)
C3 C2 C1 112.66(10)
C14 C2 C1 113.31(9)
C3 C2 H2 106.9
C14 C2 H2 106.9
C1 C2 H2 106.9
O2 C3 C4 109.68(10)
O2 C3 C2 110.36(9)
C4 C3 C2 112.31(10)
O2 C3 H3 108.1
C4 C3 H3 108.1
C2 C3 H3 108.1
C5 C4 C22 111.42(13)
C5 C4 C3 110.55(10)
C22 C4 C3 111.09(11)
C5 C4 H4 107.9
C22 C4 H4 107.9
C3 C4 H4 107.9
C6 C5 C4 112.20(11)
C6 C5 H5A 109.2
C4 C5 H5A 109.2
C6 C5 H5B 109.2
C4 C5 H5B 109.2
H5A C5 H5B 107.9
O3 C6 C5 107.32(10)
O3 C6 C1 113.06(9)
C5 C6 C1 111.69(10)
O3 C6 H6 108.2
C5 C6 H6 108.2
C1 C6 H6 108.2
N1 C7 C10 114.62(11)
N1 C7 C1 122.73(12)
C10 C7 C1 122.61(11)
N1 C8 C9 105.33(11)
N1 C8 H8A 110.7
C9 C8 H8A 110.7
N1 C8 H8B 110.7
C9 C8 H8B 110.7
H8A C8 H8B 108.8
C8 C9 C10 102.78(11)
C8 C9 H9A 111.2
C10 C9 H9A 111.2
C8 C9 H9B 111.2
C10 C9 H9B 111.2
H9A C9 H9B 109.1
C7 C10 C9 100.89(11)
C7 C10 H10A 111.6
C9 C10 H10A 111.6
C7 C10 H10B 111.6
C9 C10 H10B 111.6
H10A C10 H10B 109.4
C12 C11 C1 113.80(11)
C12 C11 H11A 108.8
C1 C11 H11A 108.8
C12 C11 H11B 108.8
C1 C11 H11B 108.8
H11A C11 H11B 107.7
C13 C12 C11 124.15(14)
C13 C12 H12 117.9
C11 C12 H12 117.9
C12 C13 H13A 120.0
C12 C13 H13B 120.0
H13A C13 H13B 120.0
C15 C14 C2 113.68(11)
C15 C14 H14A 108.8
C2 C14 H14A 108.8
C15 C14 H14B 108.8
C2 C14 H14B 108.8
H14A C14 H14B 107.7
O1 C15 C14 112.61(13)
O1 C15 H15A 109.1
C14 C15 H15A 109.1
O1 C15 H15B 109.1
C14 C15 H15B 109.1
H15A C15 H15B 107.8
Si1 C16 H16A 109.5
Si1 C16 H16B 109.5
H16A C16 H16B 109.5
Si1 C16 H16C 109.5
H16A C16 H16C 109.5
H16B C16 H16C 109.5
Si1 C17 H17A 109.5
Si1 C17 H17B 109.5
H17A C17 H17B 109.5
Si1 C17 H17C 109.5
H17A C17 H17C 109.5
H17B C17 H17C 109.5
C21 C18 C20 108.54(11)
C21 C18 C19 109.09(11)
C20 C18 C19 109.55(11)
C21 C18 Si1 110.25(9)
C20 C18 Si1 109.90(9)
C19 C18 Si1 109.48(8)
C18 C19 H19A 109.5
C18 C19 H19B 109.5
H19A C19 H19B 109.5
C18 C19 H19C 109.5
H19A C19 H19C 109.5
H19B C19 H19C 109.5
C18 C20 H20A 109.5
C18 C20 H20B 109.5
H20A C20 H20B 109.5
C18 C20 H20C 109.5
H20A C20 H20C 109.5
H20B C20 H20C 109.5
C18 C21 H21A 109.5
C18 C21 H21B 109.5
H21A C21 H21B 109.5
C18 C21 H21C 109.5
H21A C21 H21C 109.5
H21B C21 H21C 109.5
C4 C22 H22A 109.5
C4 C22 H22B 109.5
H22A C22 H22B 109.5
C4 C22 H22C 109.5
H22A C22 H22C 109.5
H22B C22 H22C 109.5

loop_
_geom_bond_atom_site_label_1
_geom_bond_atom_site_label_2
_geom_bond_distance
Si1 O2 1.6554(9)
Si1 C17 1.8701(13)
Si1 C16 1.8710(13)
Si1 C18 1.8913(13)
O1 C15 1.4041(17)
O1 H1O 0.8400
O2 C3 1.4350(14)
O3 C6 1.4398(14)
O3 H3O 0.8400
N1 C7 1.2776(17)
N1 C8 1.4862(17)
C1 C7 1.5287(15)
C1 C6 1.5526(17)
C1 C11 1.5670(16)
C1 C2 1.5712(17)
C2 C3 1.5517(15)
C2 C14 1.5518(16)
C2 H2 1.0000
C3 C4 1.5356(18)
C3 H3 1.0000
C4 C5 1.5258(19)
C4 C22 1.5308(18)
C4 H4 1.0000
C5 C6 1.5236(16)
C5 H5A 0.9900
C5 H5B 0.9900
C6 H6 1.0000
C7 C10 1.5195(18)
C8 C9 1.530(2)
C8 H8A 0.9900
C8 H8B 0.9900
C9 C10 1.5379(18)
C9 H9A 0.9900
C9 H9B 0.9900
C10 H10A 0.9900
C10 H10B 0.9900
C11 C12 1.5088(18)
C11 H11A 0.9900
C11 H11B 0.9900
C12 C13 1.324(2)
C12 H12 0.9500
C13 H13A 0.9500
C13 H13B 0.9500
C14 C15 1.488(2)
C14 H14A 0.9900
C14 H14B 0.9900
C15 H15A 0.9900
C15 H15B 0.9900
C16 H16A 0.9800
C16 H16B 0.9800
C16 H16C 0.9800
C17 H17A 0.9800
C17 H17B 0.9800
C17 H17C 0.9800
C18 C21 1.5370(18)
C18 C20 1.5377(18)
C18 C19 1.5435(18)
C19 H19A 0.9800
C19 H19B 0.9800
C19 H19C 0.9800
C20 H20A 0.9800
C20 H20B 0.9800
C20 H20C 0.9800
C21 H21A 0.9800
C21 H21B 0.9800
C21 H21C 0.9800
C22 H22A 0.9800
C22 H22B 0.9800
C22 H22C 0.9800

loop_
_geom_hbond_atom_site_label_D
_geom_hbond_atom_site_label_H
_geom_hbond_atom_site_label_A
_geom_hbond_distance_DH
_geom_hbond_distance_HA
_geom_hbond_distance_DA
_geom_hbond_angle_DHA
_geom_hbond_site_symmetry_A
O1 H1O O3 0.84 2.04 2.8126(14) 152.0 3_557
O3 H3O N1 0.84 2.03 2.6864(15) 135.1 .

loop_
_geom_torsion_atom_site_label_1
_geom_torsion_atom_site_label_2
_geom_torsion_atom_site_label_3
_geom_torsion_atom_site_label_4
_geom_torsion
C17 Si1 O2 C3 48.91(10)
C16 Si1 O2 C3 -72.33(10)
C18 Si1 O2 C3 168.65(9)
C7 C1 C2 C3 -170.07(10)
C6 C1 C2 C3 -46.69(13)
C11 C1 C2 C3 74.08(12)
C7 C1 C2 C14 -44.58(14)
C6 C1 C2 C14 78.81(12)
C11 C1 C2 C14 -160.42(10)
Si1 O2 C3 C4 127.52(9)
Si1 O2 C3 C2 -108.23(10)
C14 C2 C3 O2 159.72(10)
C1 C2 C3 O2 -72.93(12)
C14 C2 C3 C4 -77.56(12)
C1 C2 C3 C4 49.79(13)
O2 C3 C4 C5 67.58(13)
C2 C3 C4 C5 -55.52(13)
O2 C3 C4 C22 -56.66(15)
C2 C3 C4 C22 -179.76(12)
C22 C4 C5 C6 -176.79(11)
C3 C4 C5 C6 59.16(14)
C4 C5 C6 O3 68.10(13)
C4 C5 C6 C1 -56.35(14)
C7 C1 C6 O3 50.84(13)
C11 C1 C6 O3 166.61(9)
C2 C1 C6 O3 -71.53(12)
C7 C1 C6 C5 172.02(10)
C11 C1 C6 C5 -72.22(12)
C2 C1 C6 C5 49.65(12)
C8 N1 C7 C10 0.03(16)
C8 N1 C7 C1 177.94(12)
C6 C1 C7 N1 -1.84(16)
C11 C1 C7 N1 -118.91(13)
C2 C1 C7 N1 122.68(13)
C6 C1 C7 C10 175.90(11)
C11 C1 C7 C10 58.84(14)
C2 C1 C7 C10 -59.57(14)
C7 N1 C8 C9 16.84(16)
N1 C8 C9 C10 -25.89(15)
N1 C7 C10 C9 -16.50(15)
C1 C7 C10 C9 165.58(11)
C8 C9 C10 C7 24.59(14)
C7 C1 C11 C12 64.53(13)
C6 C1 C11 C12 -54.30(13)
C2 C1 C11 C12 -177.78(10)
C1 C11 C12 C13 126.71(16)
C3 C2 C14 C15 -65.37(18)
C1 C2 C14 C15 167.64(15)
C2 C14 C15 O1 -170.66(15)
O2 Si1 C18 C21 170.00(9)
C17 Si1 C18 C21 -70.14(10)
C16 Si1 C18 C21 50.91(11)
O2 Si1 C18 C20 50.39(10)
C17 Si1 C18 C20 170.25(9)
C16 Si1 C18 C20 -68.70(11)
O2 Si1 C18 C19 -69.99(9)
C17 Si1 C18 C19 49.88(10)
C16 Si1 C18 C19 170.93(9)
